data_4063268
loop_
_publ_author_name
'Andreas A. Danopoulos'
'Nikolaos Tsoureas'
'Stuart A. Macgregor'
'Christopher Smith'

_publ_section_title
;
 Phosphine- and Pyridine-Functionalized N-Heterocyclic Carbene Methyl
 and Allyl Complexes of Palladium. Unexpected Regiospecificity of the
 Protonation Reaction of the Dimethyl Complexes
;
_journal_name_full Organometallics
_journal_page_first 253
_journal_page_last 263
_journal_paper_doi 10.1021/om0608408
_journal_volume 26
_journal_year 2007
_chemical_formula_moiety 'C33 H40 N2 P Pd, C24 H20 B'
_chemical_formula_sum 'C57 H60 B N2 P Pd'
_chemical_formula_weight 921.25
_chemical_name_systematic
;
 ?
;
_space_group_IT_number 9
_symmetry_cell_setting monoclinic
_symmetry_space_group_name_Hall 'C -2yc'
_symmetry_space_group_name_H-M 'C 1 c 1'
_atom_sites_solution_hydrogens geom
_atom_sites_solution_primary direct
_atom_sites_solution_secondary difmap
_audit_creation_method SHELXL-97
_cell_angle_alpha 90.00
_cell_angle_beta 112.77(3)
_cell_angle_gamma 90.00
_cell_formula_units_Z 4
_cell_length_a 16.070(3)
_cell_length_b 16.422(3)
_cell_length_c 19.758(4)
_cell_measurement_reflns_used 11473
_cell_measurement_temperature 120(2)
_cell_measurement_theta_max 27.48
_cell_measurement_theta_min 2.91
_cell_volume 4808.0(19)
_computing_cell_refinement 'DENZO (Otwinowski & Minor, 1997) & COLLECT (Hooft, 1998)'
_computing_data_collection 'COLLECT (Hooft, 1998)'
_computing_data_reduction 'DENZO (Otwinowski & Minor, 1997) & COLLECT (Hooft, 1998)'
_computing_molecular_graphics 'ORTEP-3 (Farrugia, 1997)'
_computing_publication_material 'enCIFer (Allen, 2004)'
_computing_structure_refinement 'SHELXL-97 (Sheldrick, 1997)'
_computing_structure_solution 'SHELXS-97 (Sheldrick, 1997) '
_diffrn_ambient_temperature 120(2)
_diffrn_detector_area_resol_mean 9.091
_diffrn_measured_fraction_theta_full 0.987
_diffrn_measured_fraction_theta_max 0.987
_diffrn_measurement_device_type
;
Bruker-Nonius 95mm CCD camera on \k-goniostat
;
_diffrn_measurement_method '\f & \w scans'
_diffrn_radiation_monochromator graphite
_diffrn_radiation_source 'Bruker-Nonius FR591 rotating anode'
_diffrn_radiation_type MoK\a
_diffrn_radiation_wavelength 0.71073
_diffrn_reflns_av_R_equivalents 0.0648
_diffrn_reflns_av_sigmaI/netI 0.0766
_diffrn_reflns_limit_h_max 17
_diffrn_reflns_limit_h_min -20
_diffrn_reflns_limit_k_max 21
_diffrn_reflns_limit_k_min -20
_diffrn_reflns_limit_l_max 25
_diffrn_reflns_limit_l_min -24
_diffrn_reflns_number 13505
_diffrn_reflns_theta_full 27.48
_diffrn_reflns_theta_max 27.48
_diffrn_reflns_theta_min 3.29
_diffrn_standards_number 0
_exptl_absorpt_coefficient_mu 0.458
_exptl_absorpt_correction_T_max 0.9740
_exptl_absorpt_correction_T_min 0.9139
_exptl_absorpt_correction_type multi-scan
_exptl_absorpt_process_details 'Sortav (Blessing, 1995)'
_exptl_crystal_colour colourless
_exptl_crystal_density_diffrn 1.273
_exptl_crystal_density_method 'not measured'
_exptl_crystal_description block
_exptl_crystal_F_000 1928
_exptl_crystal_size_max 0.20
_exptl_crystal_size_mid 0.20
_exptl_crystal_size_min 0.06
_refine_diff_density_max 0.979
_refine_diff_density_min -0.678
_refine_diff_density_rms 0.071
_refine_ls_abs_structure_details 'Flack H D (1983), Acta Cryst. A39, 876-881, 3083 Friedel pairs'
_refine_ls_abs_structure_Flack 0.33(6)
_refine_ls_extinction_method none
_refine_ls_goodness_of_fit_ref 0.997
_refine_ls_hydrogen_treatment constr
_refine_ls_matrix_type full
_refine_ls_number_parameters 565
_refine_ls_number_reflns 5433
_refine_ls_number_restraints 44
_refine_ls_restrained_S_all 1.007
_refine_ls_R_factor_all 0.0618
_refine_ls_R_factor_gt 0.0417
_refine_ls_shift/su_max 0.031
_refine_ls_shift/su_mean 0.001
_refine_ls_structure_factor_coef Fsqd
_refine_ls_weighting_details 'calc w=1/[\s^2^(Fo^2^)+(0.0415P)^2^+0.0000P] where P=(Fo^2^+2Fc^2^)/3'
_refine_ls_weighting_scheme calc
_refine_ls_wR_factor_gt 0.0829
_refine_ls_wR_factor_ref 0.0897
_reflns_number_gt 4361
_reflns_number_total 5433
_reflns_threshold_expression >2sigma(I)
_cod_depositor_comments
;
The following automatic conversions were performed:
'_symmetry_cell_setting' value 'Monoclinic' changed to 'monoclinic'
according to '/home/saulius/struct/CIF-dictionaries/cif_core.dic'
dictionary named 'cif_core.dic' version 2.4.1 from 2010-06-29.

Automatic conversion script
Id: cif_fix_enum 1527 2010-12-29 10:47:43Z saulius 
;
_cod_original_sg_symbol_H-M Cc
_cod_database_code 4063268

loop_
_symmetry_equiv_pos_as_xyz
'x, y, z'
'x, -y, z+1/2'
'x+1/2, y+1/2, z'
'x+1/2, -y+1/2, z+1/2'

loop_
_atom_site_label
_atom_site_type_symbol
_atom_site_fract_x
_atom_site_fract_y
_atom_site_fract_z
_atom_site_U_iso_or_equiv
_atom_site_adp_type
_atom_site_occupancy
_atom_site_symmetry_multiplicity
_atom_site_calc_flag
_atom_site_refinement_flags
_atom_site_disorder_assembly
_atom_site_disorder_group
C1 C -0.0851(3) 0.0394(3) 0.3180(3) 0.0278(11) Uani 1 1 d . A .
C2 C -0.0867(4) -0.0302(3) 0.2776(3) 0.0359(13) Uani 1 1 d . . .
C3 C -0.1140(4) -0.1027(3) 0.3000(4) 0.0478(17) Uani 1 1 d . . .
H3 H -0.1158 -0.1519 0.2742 0.057 Uiso 1 1 calc R . .
C4 C -0.1387(4) -0.1028(4) 0.3601(4) 0.059(2) Uani 1 1 d . . .
H4 H -0.1573 -0.1522 0.3749 0.070 Uiso 1 1 calc R . .
C5 C -0.1366(5) -0.0326(5) 0.3984(4) 0.052(2) Uani 1 1 d . A .
H5 H -0.1525 -0.0345 0.4399 0.063 Uiso 1 1 calc R . .
C6 C -0.1113(4) 0.0419(3) 0.3774(3) 0.0416(14) Uani 1 1 d D . .
C7 C -0.0654(4) -0.0291(4) 0.2104(3) 0.0420(12) Uani 1 1 d . . .
H7 H -0.0377 0.0249 0.2084 0.050 Uiso 1 1 calc R . .
C8 C 0.0017(6) -0.0957(5) 0.2100(4) 0.074(2) Uani 1 1 d . . .
H8A H -0.0263 -0.1493 0.2068 0.111 Uiso 1 1 calc R . .
H8B H 0.0560 -0.0923 0.2553 0.111 Uiso 1 1 calc R . .
H8C H 0.0183 -0.0878 0.1676 0.111 Uiso 1 1 calc R . .
C9 C -0.1539(5) -0.0365(4) 0.1413(4) 0.061(2) Uani 1 1 d . . .
H9A H -0.1964 0.0056 0.1426 0.092 Uiso 1 1 calc R . .
H9B H -0.1805 -0.0904 0.1403 0.092 Uiso 1 1 calc R . .
H9C H -0.1406 -0.0294 0.0972 0.092 Uiso 1 1 calc R . .
C10A C -0.1265(10) 0.1235(7) 0.4061(7) 0.0420(12) Uani 0.462(11) 1 d PD A 1
H10A H -0.0918 0.1645 0.3901 0.050 Uiso 0.462(11) 1 calc PR A 1
C11A C -0.0890(12) 0.1264(11) 0.4906(7) 0.055(2) Uani 0.462(11) 1 d PD A 1
H11A H -0.0256 0.1092 0.5103 0.083 Uiso 0.462(11) 1 calc PR A 1
H11B H -0.1240 0.0897 0.5085 0.083 Uiso 0.462(11) 1 calc PR A 1
H11C H -0.0933 0.1821 0.5067 0.083 Uiso 0.462(11) 1 calc PR A 1
C12A C -0.2257(9) 0.1491(11) 0.3719(10) 0.055(2) Uani 0.462(11) 1 d PD A 1
H12A H -0.2622 0.1106 0.3866 0.083 Uiso 0.462(11) 1 calc PR A 1
H12B H -0.2461 0.1492 0.3183 0.083 Uiso 0.462(11) 1 calc PR A 1
H12C H -0.2323 0.2038 0.3889 0.083 Uiso 0.462(11) 1 calc PR A 1
C10B C -0.1087(8) 0.1160(7) 0.4218(6) 0.0420(12) Uani 0.538(11) 1 d PD A 2
H10B H -0.0892 0.1624 0.3986 0.050 Uiso 0.538(11) 1 calc PR A 2
C11B C -0.0423(10) 0.1117(11) 0.5023(6) 0.055(2) Uani 0.538(11) 1 d PD A 2
H11D H 0.0197 0.1113 0.5045 0.083 Uiso 0.538(11) 1 calc PR A 2
H11E H -0.0533 0.0618 0.5249 0.083 Uiso 0.538(11) 1 calc PR A 2
H11F H -0.0508 0.1592 0.5290 0.083 Uiso 0.538(11) 1 calc PR A 2
C12B C -0.2067(8) 0.1324(9) 0.4116(9) 0.055(2) Uani 0.538(11) 1 d PD A 2
H12D H -0.2319 0.0838 0.4254 0.083 Uiso 0.538(11) 1 calc PR A 2
H12E H -0.2424 0.1458 0.3601 0.083 Uiso 0.538(11) 1 calc PR A 2
H12F H -0.2086 0.1782 0.4429 0.083 Uiso 0.538(11) 1 calc PR A 2
C13 C 0.0268(3) 0.1502(3) 0.3375(3) 0.0262(11) Uani 1 1 d . A .
C14 C -0.1059(4) 0.1647(3) 0.2408(3) 0.0352(13) Uani 1 1 d . A .
H14 H -0.1650 0.1536 0.2061 0.042 Uiso 1 1 calc R . .
C15 C -0.0575(4) 0.2306(3) 0.2435(3) 0.0358(13) Uani 1 1 d . A .
H15 H -0.0756 0.2758 0.2111 0.043 Uiso 1 1 calc R . .
C16 C 0.0944(4) 0.2858(3) 0.3283(3) 0.0382(15) Uani 1 1 d . A .
H16A H 0.0770 0.3319 0.2933 0.046 Uiso 1 1 calc R . .
H16B H 0.1526 0.2639 0.3299 0.046 Uiso 1 1 calc R . .
C17 C 0.1059(4) 0.3159(3) 0.4038(3) 0.0334(13) Uani 1 1 d . . .
H17A H 0.0459 0.3271 0.4049 0.040 Uiso 1 1 calc R . .
H17B H 0.1406 0.3674 0.4145 0.040 Uiso 1 1 calc R . .
C18 C 0.2849(3) 0.2615(3) 0.4975(3) 0.0272(11) Uani 1 1 d . . .
C19 C 0.3318(4) 0.2143(3) 0.4671(3) 0.0339(12) Uani 1 1 d . . .
H19 H 0.3016 0.1722 0.4336 0.041 Uiso 1 1 calc R . .
C20 C 0.4244(4) 0.2279(3) 0.4852(3) 0.0383(13) Uani 1 1 d . . .
H20 H 0.4569 0.1953 0.4641 0.046 Uiso 1 1 calc R . .
C21 C 0.4669(4) 0.2888(3) 0.5338(3) 0.0385(14) Uani 1 1 d . . .
H21 H 0.5297 0.2974 0.5472 0.046 Uiso 1 1 calc R . .
C22 C 0.4197(4) 0.3377(4) 0.5633(3) 0.0407(14) Uani 1 1 d . . .
H22 H 0.4500 0.3804 0.5960 0.049 Uiso 1 1 calc R . .
C23 C 0.3286(4) 0.3249(3) 0.5455(3) 0.0368(13) Uani 1 1 d . . .
H23 H 0.2961 0.3587 0.5657 0.044 Uiso 1 1 calc R . .
C24 C 0.1433(4) 0.2708(3) 0.5548(3) 0.0335(14) Uani 1 1 d . . .
C25 C 0.1735(4) 0.2183(4) 0.6157(3) 0.0456(15) Uani 1 1 d . . .
H25 H 0.2039 0.1693 0.6136 0.055 Uiso 1 1 calc R . .
C26 C 0.1594(5) 0.2373(4) 0.6788(4) 0.0554(17) Uani 1 1 d . . .
H26 H 0.1804 0.2017 0.7198 0.067 Uiso 1 1 calc R . .
C27 C 0.1148(5) 0.3083(5) 0.6817(4) 0.0580(18) Uani 1 1 d . . .
H27 H 0.1040 0.3214 0.7244 0.070 Uiso 1 1 calc R . .
C28 C 0.0864(5) 0.3595(5) 0.6228(5) 0.064(2) Uani 1 1 d . . .
H28 H 0.0563 0.4086 0.6252 0.077 Uiso 1 1 calc R . .
C29 C 0.1006(4) 0.3412(4) 0.5593(4) 0.0490(16) Uani 1 1 d . . .
H29 H 0.0805 0.3779 0.5189 0.059 Uiso 1 1 calc R . .
C30 C 0.2376(4) 0.0490(3) 0.5159(3) 0.0410(15) Uani 1 1 d . A .
H30A H 0.2926 0.0393 0.5060 0.049 Uiso 1 1 calc R . .
H30B H 0.2506 0.0662 0.5670 0.049 Uiso 1 1 calc R . .
C31 C 0.1661(4) -0.0083(3) 0.4849(4) 0.0446(16) Uani 1 1 d . A .
C32 C 0.1325(5) -0.0178(3) 0.4101(3) 0.053(2) Uani 1 1 d . A .
H32A H 0.0734 -0.0456 0.3878 0.063 Uiso 1 1 calc R . .
H32B H 0.1763 -0.0351 0.3888 0.063 Uiso 1 1 calc R . .
C33 C 0.1187(5) -0.0394(5) 0.5323(5) 0.080(3) Uani 1 1 d . . .
H33A H 0.1471 -0.0903 0.5561 0.120 Uiso 1 1 calc R . .
H33B H 0.0550 -0.0495 0.5018 0.120 Uiso 1 1 calc R . .
H33C H 0.1232 0.0012 0.5699 0.120 Uiso 1 1 calc R . .
C34 C -0.0040(4) -0.4969(3) 0.2584(3) 0.0330(12) Uani 1 1 d . . .
C35 C -0.0562(4) -0.5319(3) 0.1910(3) 0.0406(14) Uani 1 1 d . . .
H35 H -0.1200 -0.5277 0.1739 0.049 Uiso 1 1 calc R . .
C36 C -0.0193(4) -0.5724(3) 0.1479(3) 0.0434(15) Uani 1 1 d . . .
H36 H -0.0576 -0.5968 0.1031 0.052 Uiso 1 1 calc R . .
C37 C 0.0729(4) -0.5774(4) 0.1699(3) 0.0427(15) Uani 1 1 d . . .
H37 H 0.0988 -0.6051 0.1405 0.051 Uiso 1 1 calc R . .
C38 C 0.1273(4) -0.5415(3) 0.2355(3) 0.0387(14) Uani 1 1 d . . .
H38 H 0.1910 -0.5437 0.2508 0.046 Uiso 1 1 calc R . .
C39 C 0.0895(4) -0.5026(3) 0.2789(3) 0.0326(12) Uani 1 1 d . . .
H39 H 0.1283 -0.4790 0.3240 0.039 Uiso 1 1 calc R . .
C40 C -0.1392(4) -0.3988(3) 0.2569(3) 0.0405(15) Uani 1 1 d U . .
C41 C -0.1369(4) -0.3508(4) 0.1997(3) 0.0511(17) Uani 1 1 d U . .
H41 H -0.0852 -0.3546 0.1878 0.061 Uiso 1 1 calc R . .
C42 C -0.2055(5) -0.2973(4) 0.1586(4) 0.065(2) Uani 1 1 d U . .
H42 H -0.2001 -0.2655 0.1203 0.078 Uiso 1 1 calc R . .
C43 C -0.2799(6) -0.2922(5) 0.1750(5) 0.077(3) Uani 1 1 d U . .
H43 H -0.3262 -0.2545 0.1492 0.093 Uiso 1 1 calc R . .
C44 C -0.2894(5) -0.3395(5) 0.2273(5) 0.070(2) Uani 1 1 d U . .
H44 H -0.3439 -0.3371 0.2354 0.084 Uiso 1 1 calc R . .
C45 C -0.2185(4) -0.3938(4) 0.2711(4) 0.0541(18) Uani 1 1 d U . .
H45 H -0.2251 -0.4256 0.3089 0.065 Uiso 1 1 calc R . .
C46 C -0.0841(3) -0.5215(3) 0.3547(3) 0.0361(13) Uani 1 1 d . . .
C47 C -0.0843(4) -0.5094(3) 0.4248(4) 0.0434(15) Uani 1 1 d . . .
H47 H -0.0621 -0.4592 0.4488 0.052 Uiso 1 1 calc R . .
C48 C -0.1150(5) -0.5668(4) 0.4611(5) 0.055(2) Uani 1 1 d . . .
H48 H -0.1124 -0.5558 0.5091 0.066 Uiso 1 1 calc R . .
C49 C -0.1493(5) -0.6397(4) 0.4277(5) 0.0575(19) Uani 1 1 d . . .
H49 H -0.1710 -0.6791 0.4521 0.069 Uiso 1 1 calc R . .
C50 C -0.1518(4) -0.6548(4) 0.3587(5) 0.0579(19) Uani 1 1 d . . .
H50 H -0.1751 -0.7050 0.3352 0.069 Uiso 1 1 calc R . .
C51 C -0.1203(4) -0.5966(3) 0.3229(4) 0.0473(16) Uani 1 1 d . . .
H51 H -0.1234 -0.6084 0.2749 0.057 Uiso 1 1 calc R . .
C52 C 0.0217(3) -0.3894(3) 0.3681(3) 0.0281(11) Uani 1 1 d . . .
C53 C 0.0854(3) -0.4136(4) 0.4366(3) 0.0361(13) Uani 1 1 d . . .
H53 H 0.0888 -0.4695 0.4495 0.043 Uiso 1 1 calc R . .
C54 C 0.1447(4) -0.3582(5) 0.4871(3) 0.0497(17) Uani 1 1 d . . .
H54 H 0.1858 -0.3770 0.5335 0.060 Uiso 1 1 calc R . .
C55 C 0.1433(4) -0.2778(4) 0.4694(4) 0.0429(16) Uani 1 1 d . . .
H55 H 0.1814 -0.2400 0.5040 0.051 Uiso 1 1 calc R . .
C56 C 0.0863(4) -0.2520(4) 0.4013(4) 0.0420(16) Uani 1 1 d . . .
H56 H 0.0880 -0.1968 0.3875 0.050 Uiso 1 1 calc R . .
C57 C 0.0259(4) -0.3057(3) 0.3522(3) 0.0360(13) Uani 1 1 d . . .
H57 H -0.0143 -0.2855 0.3060 0.043 Uiso 1 1 calc R . .
B1 B -0.0508(4) -0.4514(4) 0.3100(3) 0.0335(14) Uani 1 1 d . . .
N1 N -0.0541(3) 0.1148(2) 0.2983(2) 0.0267(9) Uani 1 1 d . . .
N2 N 0.0250(3) 0.2219(2) 0.3025(2) 0.0290(10) Uani 1 1 d . . .
P1 P 0.16479(9) 0.24078(8) 0.47409(8) 0.0274(3) Uani 1 1 d . A .
Pd1 Pd 0.12838(2) 0.111175(19) 0.43109(3) 0.02746(10) Uani 1 1 d . . .

loop_
_atom_site_aniso_label
_atom_site_aniso_U_11
_atom_site_aniso_U_22
_atom_site_aniso_U_33
_atom_site_aniso_U_23
_atom_site_aniso_U_13
_atom_site_aniso_U_12
C1 0.029(3) 0.023(2) 0.022(3) 0.007(2) -0.001(2) -0.003(2)
C2 0.036(3) 0.028(3) 0.031(3) 0.001(2) -0.001(2) -0.002(2)
C3 0.039(3) 0.028(3) 0.052(4) 0.002(3) -0.009(3) -0.004(3)
C4 0.042(4) 0.044(4) 0.064(5) 0.028(4) -0.008(3) -0.017(3)
C5 0.049(4) 0.064(5) 0.036(4) 0.008(4) 0.008(3) -0.026(4)
C6 0.036(3) 0.053(4) 0.031(3) 0.007(3) 0.008(2) -0.010(3)
C7 0.047(3) 0.043(3) 0.032(3) -0.008(2) 0.011(2) -0.008(2)
C8 0.069(5) 0.082(5) 0.056(4) -0.018(4) 0.008(4) 0.031(4)
C9 0.069(5) 0.057(4) 0.038(4) -0.012(3) -0.001(3) 0.000(4)
C10A 0.047(3) 0.043(3) 0.032(3) -0.008(2) 0.011(2) -0.008(2)
C11A 0.046(5) 0.075(5) 0.045(4) -0.014(4) 0.018(5) -0.017(4)
C12A 0.046(5) 0.075(5) 0.045(4) -0.014(4) 0.018(5) -0.017(4)
C10B 0.047(3) 0.043(3) 0.032(3) -0.008(2) 0.011(2) -0.008(2)
C11B 0.046(5) 0.075(5) 0.045(4) -0.014(4) 0.018(5) -0.017(4)
C12B 0.046(5) 0.075(5) 0.045(4) -0.014(4) 0.018(5) -0.017(4)
C13 0.035(3) 0.023(2) 0.022(2) -0.003(2) 0.012(2) -0.002(2)
C14 0.047(3) 0.025(3) 0.024(3) 0.000(2) 0.004(2) 0.001(2)
C15 0.050(3) 0.027(3) 0.025(3) 0.006(2) 0.008(2) 0.008(3)
C16 0.050(4) 0.021(3) 0.038(3) 0.003(2) 0.011(3) -0.005(3)
C17 0.040(3) 0.016(2) 0.040(3) -0.005(2) 0.011(2) -0.004(2)
C18 0.028(3) 0.026(3) 0.030(3) 0.001(2) 0.012(2) -0.006(2)
C19 0.038(3) 0.027(3) 0.037(3) 0.000(2) 0.016(3) -0.005(2)
C20 0.039(3) 0.031(3) 0.054(4) 0.002(3) 0.027(3) 0.003(3)
C21 0.030(3) 0.047(3) 0.040(3) 0.012(3) 0.015(2) -0.007(3)
C22 0.039(3) 0.051(4) 0.034(3) -0.008(3) 0.015(3) -0.020(3)
C23 0.041(3) 0.039(3) 0.033(3) -0.009(3) 0.017(2) -0.008(3)
C24 0.033(3) 0.030(3) 0.039(4) -0.010(3) 0.015(3) -0.007(3)
C25 0.050(3) 0.049(4) 0.043(4) -0.004(3) 0.025(3) -0.008(3)
C26 0.060(4) 0.068(4) 0.038(4) -0.009(3) 0.018(3) -0.020(4)
C27 0.054(4) 0.079(5) 0.050(4) -0.020(4) 0.030(3) -0.021(4)
C28 0.070(5) 0.063(4) 0.074(5) -0.023(4) 0.043(4) 0.005(4)
C29 0.063(4) 0.043(3) 0.048(4) -0.009(3) 0.029(3) 0.001(3)
C30 0.029(3) 0.032(3) 0.042(3) 0.005(3) -0.008(2) 0.001(3)
C31 0.038(3) 0.027(3) 0.052(4) 0.022(3) 0.000(3) 0.002(3)
C32 0.049(4) 0.022(3) 0.058(5) -0.003(3) -0.011(4) -0.004(3)
C33 0.060(5) 0.075(5) 0.083(6) 0.051(4) 0.003(4) -0.014(4)
C34 0.033(3) 0.024(3) 0.033(3) 0.000(2) 0.003(2) 0.005(2)
C35 0.036(3) 0.035(3) 0.042(3) -0.010(3) 0.004(3) 0.009(3)
C36 0.055(4) 0.028(3) 0.038(3) -0.005(3) 0.008(3) 0.005(3)
C37 0.061(4) 0.036(3) 0.041(3) 0.008(3) 0.030(3) 0.013(3)
C38 0.038(3) 0.035(3) 0.045(3) 0.014(3) 0.019(3) 0.010(3)
C39 0.036(3) 0.028(3) 0.031(3) 0.008(2) 0.008(2) 0.004(2)
C40 0.033(3) 0.033(3) 0.035(3) -0.016(2) -0.009(2) 0.010(2)
C41 0.048(3) 0.036(3) 0.040(3) -0.008(3) -0.014(3) 0.009(3)
C42 0.065(4) 0.045(4) 0.051(4) -0.009(3) -0.015(3) 0.018(3)
C43 0.068(5) 0.054(4) 0.068(5) -0.026(4) -0.020(4) 0.029(4)
C44 0.042(4) 0.075(5) 0.068(5) -0.042(4) -0.005(3) 0.017(4)
C45 0.034(3) 0.060(4) 0.054(4) -0.031(3) 0.001(3) 0.009(3)
C46 0.026(3) 0.031(3) 0.047(3) -0.014(3) 0.010(2) 0.002(2)
C47 0.043(3) 0.028(3) 0.058(4) -0.014(3) 0.019(3) -0.003(3)
C48 0.057(5) 0.045(4) 0.071(5) -0.007(4) 0.033(4) 0.005(4)
C49 0.060(4) 0.039(3) 0.084(5) -0.011(4) 0.038(4) -0.006(3)
C50 0.045(4) 0.036(4) 0.092(6) -0.023(4) 0.026(4) -0.012(3)
C51 0.037(3) 0.043(3) 0.059(4) -0.023(3) 0.015(3) -0.007(3)
C52 0.024(2) 0.027(2) 0.029(3) -0.008(2) 0.006(2) 0.003(2)
C53 0.023(3) 0.043(3) 0.034(3) -0.003(2) 0.002(2) 0.001(2)
C54 0.031(3) 0.085(5) 0.025(3) 0.001(3) 0.002(2) -0.003(3)
C55 0.037(4) 0.047(4) 0.039(4) -0.025(3) 0.009(3) -0.009(3)
C56 0.041(3) 0.034(3) 0.048(4) -0.016(3) 0.013(3) -0.008(3)
C57 0.039(3) 0.029(3) 0.031(3) -0.009(2) 0.003(2) 0.009(2)
B1 0.025(3) 0.037(3) 0.031(3) -0.013(3) 0.002(2) 0.006(3)
N1 0.038(2) 0.019(2) 0.018(2) 0.0010(18) 0.0063(17) 0.0005(19)
N2 0.041(2) 0.021(2) 0.024(2) 0.0016(17) 0.0118(19) -0.0016(19)
P1 0.0295(7) 0.0228(6) 0.0292(7) -0.0047(6) 0.0106(6) -0.0046(6)
Pd1 0.02927(17) 0.02011(16) 0.02709(17) 0.0010(2) 0.00441(13) -0.0030(2)

loop_
_atom_type_symbol
_atom_type_description
_atom_type_scat_dispersion_real
_atom_type_scat_dispersion_imag
_atom_type_scat_source
C C 0.0033 0.0016 'International Tables Vol C Tables 4.2.6.8 and 6.1.1.4'
H H 0.0000 0.0000 'International Tables Vol C Tables 4.2.6.8 and 6.1.1.4'
B B 0.0013 0.0007 'International Tables Vol C Tables 4.2.6.8 and 6.1.1.4'
N N 0.0061 0.0033 'International Tables Vol C Tables 4.2.6.8 and 6.1.1.4'
P P 0.1023 0.0942 'International Tables Vol C Tables 4.2.6.8 and 6.1.1.4'
Pd Pd -0.9988 1.0072 'International Tables Vol C Tables 4.2.6.8 and 6.1.1.4'

loop_
_geom_angle_atom_site_label_1
_geom_angle_atom_site_label_2
_geom_angle_atom_site_label_3
_geom_angle
C2 C1 C6 124.3(5)
C2 C1 N1 118.9(5)
C6 C1 N1 116.8(4)
C1 C2 C3 117.2(6)
C1 C2 C7 122.8(5)
C3 C2 C7 120.0(5)
C4 C3 C2 119.9(6)
C4 C3 H3 120.0
C2 C3 H3 120.0
C5 C4 C3 121.1(6)
C5 C4 H4 119.5
C3 C4 H4 119.5
C4 C5 C6 121.2(7)
C4 C5 H5 119.4
C6 C5 H5 119.4
C1 C6 C5 116.2(5)
C1 C6 C10B 124.8(7)
C5 C6 C10B 118.8(8)
C1 C6 C10A 119.2(8)
C5 C6 C10A 123.7(9)
C2 C7 C8 113.5(6)
C2 C7 C9 109.6(5)
C8 C7 C9 110.3(5)
C2 C7 H7 107.8
C8 C7 H7 107.8
C9 C7 H7 107.8
C7 C8 H8A 109.5
C7 C8 H8B 109.5
H8A C8 H8B 109.5
C7 C8 H8C 109.5
H8A C8 H8C 109.5
H8B C8 H8C 109.5
C7 C9 H9A 109.5
C7 C9 H9B 109.5
H9A C9 H9B 109.5
C7 C9 H9C 109.5
H9A C9 H9C 109.5
H9B C9 H9C 109.5
C6 C10A C12A 111.7(11)
C6 C10A C11A 112.4(10)
C12A C10A C11A 112.0(12)
C6 C10A H10A 106.8
C12A C10A H10A 106.8
C11A C10A H10A 106.8
C6 C10B C12B 105.9(9)
C6 C10B C11B 114.9(9)
C12B C10B C11B 114.3(11)
C6 C10B H10B 107.1
C12B C10B H10B 107.1
C11B C10B H10B 107.1
C10B C11B H11D 109.5
C10B C11B H11E 109.5
H11D C11B H11E 109.5
C10B C11B H11F 109.5
H11D C11B H11F 109.5
H11E C11B H11F 109.5
C10B C12B H12D 109.5
C10B C12B H12E 109.5
H12D C12B H12E 109.5
C10B C12B H12F 109.5
H12D C12B H12F 109.5
H12E C12B H12F 109.5
N1 C13 N2 104.6(4)
N1 C13 Pd1 129.5(3)
N2 C13 Pd1 125.8(4)
C15 C14 N1 107.1(5)
C15 C14 H14 126.5
N1 C14 H14 126.5
C14 C15 N2 107.7(5)
C14 C15 H15 126.2
N2 C15 H15 126.2
N2 C16 C17 111.1(5)
N2 C16 H16A 109.4
C17 C16 H16A 109.4
N2 C16 H16B 109.4
C17 C16 H16B 109.4
H16A C16 H16B 108.0
C16 C17 P1 111.0(4)
C16 C17 H17A 109.4
P1 C17 H17A 109.4
C16 C17 H17B 109.4
P1 C17 H17B 109.4
H17A C17 H17B 108.0
C19 C18 C23 120.0(5)
C19 C18 P1 119.2(4)
C23 C18 P1 120.8(4)
C18 C19 C20 120.4(5)
C18 C19 H19 119.8
C20 C19 H19 119.8
C21 C20 C19 119.0(5)
C21 C20 H20 120.5
C19 C20 H20 120.5
C20 C21 C22 121.0(5)
C20 C21 H21 119.5
C22 C21 H21 119.5
C21 C22 C23 120.3(5)
C21 C22 H22 119.8
C23 C22 H22 119.8
C22 C23 C18 119.3(5)
C22 C23 H23 120.4
C18 C23 H23 120.4
C29 C24 C25 118.7(6)
C29 C24 P1 123.7(5)
C25 C24 P1 117.6(4)
C26 C25 C24 120.6(6)
C26 C25 H25 119.7
C24 C25 H25 119.7
C27 C26 C25 119.7(7)
C27 C26 H26 120.1
C25 C26 H26 120.1
C28 C27 C26 119.6(7)
C28 C27 H27 120.2
C26 C27 H27 120.2
C27 C28 C29 121.2(7)
C27 C28 H28 119.4
C29 C28 H28 119.4
C24 C29 C28 120.2(6)
C24 C29 H29 119.9
C28 C29 H29 119.9
C31 C30 Pd1 72.6(3)
C31 C30 H30A 116.3
Pd1 C30 H30A 116.3
C31 C30 H30B 116.3
Pd1 C30 H30B 116.3
H30A C30 H30B 113.3
C32 C31 C30 116.9(6)
C32 C31 C33 123.2(6)
C30 C31 C33 118.3(6)
C32 C31 Pd1 70.2(4)
C30 C31 Pd1 69.2(3)
C33 C31 Pd1 119.5(5)
C31 C32 Pd1 73.2(4)
C31 C32 H32A 116.2
Pd1 C32 H32A 116.2
C31 C32 H32B 116.2
Pd1 C32 H32B 116.2
H32A C32 H32B 113.2
C31 C33 H33A 109.5
C31 C33 H33B 109.5
H33A C33 H33B 109.5
C31 C33 H33C 109.5
H33A C33 H33C 109.5
H33B C33 H33C 109.5
C35 C34 C39 115.5(5)
C35 C34 B1 121.6(5)
C39 C34 B1 122.9(4)
C36 C35 C34 122.9(5)
C36 C35 H35 118.5
C34 C35 H35 118.5
C37 C36 C35 120.1(5)
C37 C36 H36 119.9
C35 C36 H36 119.9
C36 C37 C38 118.8(5)
C36 C37 H37 120.6
C38 C37 H37 120.6
C39 C38 C37 120.5(5)
C39 C38 H38 119.7
C37 C38 H38 119.7
C38 C39 C34 122.0(5)
C38 C39 H39 119.0
C34 C39 H39 119.0
C41 C40 C45 116.1(6)
C41 C40 B1 121.9(6)
C45 C40 B1 121.8(6)
C40 C41 C42 124.5(8)
C40 C41 H41 117.7
C42 C41 H41 117.7
C43 C42 C41 117.9(8)
C43 C42 H42 121.0
C41 C42 H42 121.0
C44 C43 C42 121.3(7)
C44 C43 H43 119.4
C42 C43 H43 119.4
C43 C44 C45 121.3(8)
C43 C44 H44 119.3
C45 C44 H44 119.3
C40 C45 C44 118.7(8)
C40 C45 H45 120.6
C44 C45 H45 120.6
C47 C46 C51 114.1(6)
C47 C46 B1 123.6(5)
C51 C46 B1 122.3(5)
C48 C47 C46 123.6(6)
C48 C47 H47 118.2
C46 C47 H47 118.2
C49 C48 C47 120.0(7)
C49 C48 H48 120.0
C47 C48 H48 120.0
C50 C49 C48 119.1(7)
C50 C49 H49 120.5
C48 C49 H49 120.5
C49 C50 C51 120.3(6)
C49 C50 H50 119.8
C51 C50 H50 119.8
C50 C51 C46 122.9(6)
C50 C51 H51 118.6
C46 C51 H51 118.6
C53 C52 C57 114.2(5)
C53 C52 B1 123.8(5)
C57 C52 B1 122.0(4)
C52 C53 C54 122.7(6)
C52 C53 H53 118.6
C54 C53 H53 118.6
C55 C54 C53 120.2(6)
C55 C54 H54 119.9
C53 C54 H54 119.9
C54 C55 C56 119.3(5)
C54 C55 H55 120.4
C56 C55 H55 120.4
C55 C56 C57 120.7(6)
C55 C56 H56 119.7
C57 C56 H56 119.7
C56 C57 C52 122.7(5)
C56 C57 H57 118.6
C52 C57 H57 118.6
C52 B1 C40 109.0(4)
C52 B1 C46 110.3(4)
C40 B1 C46 109.1(5)
C52 B1 C34 110.0(4)
C40 B1 C34 109.1(4)
C46 B1 C34 109.3(4)
C13 N1 C14 110.7(4)
C13 N1 C1 124.5(4)
C14 N1 C1 124.5(4)
C13 N2 C15 110.0(4)
C13 N2 C16 125.3(4)
C15 N2 C16 124.3(4)
C24 P1 C17 105.3(3)
C24 P1 C18 105.4(3)
C17 P1 C18 104.6(2)
C24 P1 Pd1 117.97(19)
C17 P1 Pd1 111.39(16)
C18 P1 Pd1 111.11(16)
C13 Pd1 C30 168.0(2)
C13 Pd1 C32 101.9(2)
C30 Pd1 C32 67.0(2)
C13 Pd1 C31 133.8(2)
C30 Pd1 C31 38.2(2)
C32 Pd1 C31 36.6(2)
C13 Pd1 P1 92.56(14)
C30 Pd1 P1 97.95(15)
C32 Pd1 P1 164.05(19)
C31 Pd1 P1 131.92(18)

loop_
_geom_bond_atom_site_label_1
_geom_bond_atom_site_label_2
_geom_bond_distance
C1 C2 1.389(7)
C1 C6 1.391(8)
C1 N1 1.443(6)
C2 C3 1.399(8)
C2 C7 1.494(8)
C3 C4 1.389(11)
C3 H3 0.9500
C4 C5 1.372(10)
C4 H4 0.9500
C5 C6 1.401(8)
C5 H5 0.9500
C6 C10B 1.493(9)
C6 C10A 1.512(9)
C7 C8 1.538(9)
C7 C9 1.548(9)
C7 H7 1.0000
C8 H8A 0.9800
C8 H8B 0.9800
C8 H8C 0.9800
C9 H9A 0.9800
C9 H9B 0.9800
C9 H9C 0.9800
C10A C12A 1.530(9)
C10A C11A 1.540(10)
C10A H10A 1.0000
C11A H11A 0.9800
C11A H11B 0.9800
C11A H11C 0.9800
C12A H12A 0.9800
C12A H12B 0.9800
C12A H12C 0.9800
C10B C12B 1.532(9)
C10B C11B 1.537(9)
C10B H10B 1.0000
C11B H11D 0.9800
C11B H11E 0.9800
C11B H11F 0.9800
C12B H12D 0.9800
C12B H12E 0.9800
C12B H12F 0.9800
C13 N1 1.359(6)
C13 N2 1.360(6)
C13 Pd1 2.039(5)
C14 C15 1.323(7)
C14 N1 1.386(6)
C14 H14 0.9500
C15 N2 1.392(7)
C15 H15 0.9500
C16 N2 1.472(7)
C16 C17 1.515(8)
C16 H16A 0.9900
C16 H16B 0.9900
C17 P1 1.824(5)
C17 H17A 0.9900
C17 H17B 0.9900
C18 C19 1.370(7)
C18 C23 1.400(7)
C18 P1 1.835(5)
C19 C20 1.407(8)
C19 H19 0.9500
C20 C21 1.371(8)
C20 H20 0.9500
C21 C22 1.379(8)
C21 H21 0.9500
C22 C23 1.383(8)
C22 H22 0.9500
C23 H23 0.9500
C24 C29 1.366(8)
C24 C25 1.405(9)
C24 P1 1.824(6)
C25 C26 1.386(9)
C25 H25 0.9500
C26 C27 1.382(10)
C26 H26 0.9500
C27 C28 1.362(10)
C27 H27 0.9500
C28 C29 1.394(9)
C28 H28 0.9500
C29 H29 0.9500
C30 C31 1.426(8)
C30 Pd1 2.157(5)
C30 H30A 0.9900
C30 H30B 0.9900
C31 C32 1.373(9)
C31 C33 1.507(10)
C31 Pd1 2.202(5)
C32 Pd1 2.164(6)
C32 H32A 0.9900
C32 H32B 0.9900
C33 H33A 0.9800
C33 H33B 0.9800
C33 H33C 0.9800
C34 C35 1.393(7)
C34 C39 1.401(7)
C34 B1 1.661(8)
C35 C36 1.382(8)
C35 H35 0.9500
C36 C37 1.375(8)
C36 H36 0.9500
C37 C38 1.384(8)
C37 H37 0.9500
C38 C39 1.383(8)
C38 H38 0.9500
C39 H39 0.9500
C40 C41 1.389(9)
C40 C45 1.410(9)
C40 B1 1.646(8)
C41 C42 1.398(8)
C41 H41 0.9500
C42 C43 1.358(12)
C42 H42 0.9500
C43 C44 1.347(12)
C43 H43 0.9500
C44 C45 1.442(10)
C44 H44 0.9500
C45 H45 0.9500
C46 C47 1.400(8)
C46 C51 1.405(7)
C46 B1 1.661(9)
C47 C48 1.386(10)
C47 H47 0.9500
C48 C49 1.376(10)
C48 H48 0.9500
C49 C50 1.370(11)
C49 H49 0.9500
C50 C51 1.395(10)
C50 H50 0.9500
C51 H51 0.9500
C52 C53 1.401(7)
C52 C57 1.417(7)
C52 B1 1.636(7)
C53 C54 1.413(8)
C53 H53 0.9500
C54 C55 1.364(10)
C54 H54 0.9500
C55 C56 1.370(8)
C55 H55 0.9500
C56 C57 1.391(8)
C56 H56 0.9500
C57 H57 0.9500
P1 Pd1 2.2825(14)

loop_
_geom_torsion_atom_site_label_1
_geom_torsion_atom_site_label_2
_geom_torsion_atom_site_label_3
_geom_torsion_atom_site_label_4
_geom_torsion
C6 C1 C2 C3 -2.0(8)
N1 C1 C2 C3 177.7(4)
C6 C1 C2 C7 174.8(5)
N1 C1 C2 C7 -5.5(7)
C1 C2 C3 C4 0.4(8)
C7 C2 C3 C4 -176.4(5)
C2 C3 C4 C5 -0.2(9)
C3 C4 C5 C6 1.3(10)
C2 C1 C6 C5 3.1(8)
N1 C1 C6 C5 -176.7(5)
C2 C1 C6 C10B 179.2(7)
N1 C1 C6 C10B -0.5(9)
C2 C1 C6 C10A -166.4(7)
N1 C1 C6 C10A 13.9(9)
C4 C5 C6 C1 -2.6(9)
C4 C5 C6 C10B -179.0(7)
C4 C5 C6 C10A 166.3(8)
C1 C2 C7 C8 131.9(6)
C3 C2 C7 C8 -51.4(7)
C1 C2 C7 C9 -104.4(6)
C3 C2 C7 C9 72.3(7)
C1 C6 C10A C12A 94.1(14)
C5 C6 C10A C12A -74.5(13)
C10B C6 C10A C12A -147(6)
C1 C6 C10A C11A -139.0(11)
C5 C6 C10A C11A 52.4(15)
C10B C6 C10A C11A -21(4)
C1 C6 C10B C12B 117.9(10)
C5 C6 C10B C12B -66.1(11)
C10A C6 C10B C12B 49(5)
C1 C6 C10B C11B -115.0(12)
C5 C6 C10B C11B 61.0(13)
C10A C6 C10B C11B 176(6)
N1 C14 C15 N2 0.3(6)
N2 C16 C17 P1 73.4(5)
C23 C18 C19 C20 1.5(8)
P1 C18 C19 C20 -178.7(4)
C18 C19 C20 C21 0.2(8)
C19 C20 C21 C22 -1.6(8)
C20 C21 C22 C23 1.4(9)
C21 C22 C23 C18 0.2(9)
C19 C18 C23 C22 -1.7(8)
P1 C18 C23 C22 178.5(4)
C29 C24 C25 C26 0.6(9)
P1 C24 C25 C26 -180.0(5)
C24 C25 C26 C27 0.4(9)
C25 C26 C27 C28 -1.0(10)
C26 C27 C28 C29 0.7(11)
C25 C24 C29 C28 -0.9(9)
P1 C24 C29 C28 179.7(5)
C27 C28 C29 C24 0.3(11)
Pd1 C30 C31 C32 53.2(6)
Pd1 C30 C31 C33 -113.2(6)
C30 C31 C32 Pd1 -52.7(5)
C33 C31 C32 Pd1 112.9(7)
C39 C34 C35 C36 2.4(8)
B1 C34 C35 C36 -177.9(5)
C34 C35 C36 C37 -2.0(9)
C35 C36 C37 C38 0.1(9)
C36 C37 C38 C39 1.2(8)
C37 C38 C39 C34 -0.8(8)
C35 C34 C39 C38 -0.9(8)
B1 C34 C39 C38 179.3(5)
C45 C40 C41 C42 2.4(8)
B1 C40 C41 C42 -171.8(5)
C40 C41 C42 C43 -0.6(9)
C41 C42 C43 C44 -2.6(10)
C42 C43 C44 C45 4.0(10)
C41 C40 C45 C44 -1.1(8)
B1 C40 C45 C44 173.2(5)
C43 C44 C45 C40 -2.0(9)
C51 C46 C47 C48 1.5(8)
B1 C46 C47 C48 177.7(6)
C46 C47 C48 C49 -1.3(10)
C47 C48 C49 C50 0.6(11)
C48 C49 C50 C51 -0.3(11)
C49 C50 C51 C46 0.7(10)
C47 C46 C51 C50 -1.2(8)
B1 C46 C51 C50 -177.4(5)
C57 C52 C53 C54 3.7(8)
B1 C52 C53 C54 -177.2(5)
C52 C53 C54 C55 -1.7(9)
C53 C54 C55 C56 -2.5(10)
C54 C55 C56 C57 4.4(10)
C55 C56 C57 C52 -2.2(10)
C53 C52 C57 C56 -1.8(8)
B1 C52 C57 C56 179.1(5)
C53 C52 B1 C40 154.8(5)
C57 C52 B1 C40 -26.2(7)
C53 C52 B1 C46 35.0(7)
C57 C52 B1 C46 -145.9(5)
C53 C52 B1 C34 -85.6(6)
C57 C52 B1 C34 93.4(6)
C41 C40 B1 C52 76.3(6)
C45 C40 B1 C52 -97.6(6)
C41 C40 B1 C46 -163.2(5)
C45 C40 B1 C46 22.9(7)
C41 C40 B1 C34 -43.9(7)
C45 C40 B1 C34 142.2(5)
C47 C46 B1 C52 26.4(7)
C51 C46 B1 C52 -157.8(5)
C47 C46 B1 C40 -93.3(6)
C51 C46 B1 C40 82.5(6)
C47 C46 B1 C34 147.5(5)
C51 C46 B1 C34 -36.7(6)
C35 C34 B1 C52 -159.5(5)
C39 C34 B1 C52 20.3(7)
C35 C34 B1 C40 -39.9(7)
C39 C34 B1 C40 139.8(5)
C35 C34 B1 C46 79.3(6)
C39 C34 B1 C46 -101.0(6)
N2 C13 N1 C14 -1.2(6)
Pd1 C13 N1 C14 175.8(4)
N2 C13 N1 C1 -175.7(4)
Pd1 C13 N1 C1 1.3(7)
C15 C14 N1 C13 0.5(6)
C15 C14 N1 C1 175.1(5)
C2 C1 N1 C13 -106.6(6)
C6 C1 N1 C13 73.1(6)
C2 C1 N1 C14 79.6(6)
C6 C1 N1 C14 -100.7(6)
N1 C13 N2 C15 1.4(5)
Pd1 C13 N2 C15 -175.8(4)
N1 C13 N2 C16 174.0(5)
Pd1 C13 N2 C16 -3.1(7)
C14 C15 N2 C13 -1.1(6)
C14 C15 N2 C16 -173.8(5)
C17 C16 N2 C13 -58.6(7)
C17 C16 N2 C15 113.0(6)
C29 C24 P1 C17 -6.9(6)
C25 C24 P1 C17 173.7(4)
C29 C24 P1 C18 103.3(5)
C25 C24 P1 C18 -76.0(5)
C29 C24 P1 Pd1 -131.9(5)
C25 C24 P1 Pd1 48.7(5)
C16 C17 P1 C24 -163.3(4)
C16 C17 P1 C18 85.8(4)
C16 C17 P1 Pd1 -34.3(4)
C19 C18 P1 C24 149.8(4)
C23 C18 P1 C24 -30.4(5)
C19 C18 P1 C17 -99.4(4)
C23 C18 P1 C17 80.4(5)
C19 C18 P1 Pd1 20.9(5)
C23 C18 P1 Pd1 -159.3(4)
N1 C13 Pd1 C30 64.0(13)
N2 C13 Pd1 C30 -119.6(11)
N1 C13 Pd1 C32 41.6(5)
N2 C13 Pd1 C32 -142.0(5)
N1 C13 Pd1 C31 20.6(6)
N2 C13 Pd1 C31 -163.0(4)
N1 C13 Pd1 P1 -145.2(4)
N2 C13 Pd1 P1 31.3(4)
C31 C30 Pd1 C13 -53.4(13)
C31 C30 Pd1 C32 -29.5(4)
C31 C30 Pd1 P1 156.0(4)
C31 C32 Pd1 C13 -154.3(4)
C31 C32 Pd1 C30 30.6(4)
C31 C32 Pd1 P1 50.9(10)
C32 C31 Pd1 C13 36.0(6)
C30 C31 Pd1 C13 166.6(4)
C33 C31 Pd1 C13 -81.8(6)
C32 C31 Pd1 C30 -130.6(6)
C33 C31 Pd1 C30 111.6(7)
C30 C31 Pd1 C32 130.6(6)
C33 C31 Pd1 C32 -117.8(7)
C32 C31 Pd1 P1 -163.4(4)
C30 C31 Pd1 P1 -32.7(5)
C33 C31 Pd1 P1 78.9(5)
C24 P1 Pd1 C13 112.0(3)
C17 P1 Pd1 C13 -10.0(3)
C18 P1 Pd1 C13 -126.1(2)
C24 P1 Pd1 C30 -73.8(3)
C17 P1 Pd1 C30 164.2(3)
C18 P1 Pd1 C30 48.0(3)
C24 P1 Pd1 C32 -92.6(8)
C17 P1 Pd1 C32 145.4(8)
C18 P1 Pd1 C32 29.3(8)
C24 P1 Pd1 C31 -54.1(3)
C17 P1 Pd1 C31 -176.1(3)
C18 P1 Pd1 C31 67.7(3)
